data_4501177
loop_
_publ_author_name
'Amghouz, Zakariae'
'Garc\'ia-Granda, Santiago'
'Garc\'ia, Jos\'e R.'
'Clearfield, Abraham'
'Valiente, Rafael'

_publ_section_title
;
 Organic--Inorganic Hybrids Assembled from Lanthanide and
 1,4-Phenylenebis(phosphonate)
;
_journal_issue 12
_journal_name_full 'Crystal Growth &amp; Design'
_journal_page_first 5289
_journal_paper_doi 10.1021/cg2008254
_journal_volume 11
_journal_year 2011
_chemical_formula_moiety 'C6 H4 La O6 P2'
_chemical_formula_sum 'C6 H4 La O6 P2'
_chemical_formula_weight 372.94
_space_group_IT_number 15
_symmetry_cell_setting monoclinic
_symmetry_space_group_name_Hall '-C 2yc'
_symmetry_space_group_name_H-M 'C 1 2/c 1'
_cell_angle_alpha 90.00000
_cell_angle_beta 108.674(3)
_cell_angle_gamma 90.00000
_cell_formula_units_Z 4
_cell_length_a 5.6184(4)
_cell_length_b 20.1488(12)
_cell_length_c 8.3824(5)
_cell_measurement_temperature 298(2)
_cell_volume 898.97(10)
_computing_cell_refinement 'FULLPROF (Rodriguez-Carvajal, 2006)'
_computing_data_reduction 'FULLPROF (Rodriguez-Carvajal, 2006)'
_computing_molecular_graphics WinPLOTR
_computing_publication_material 'enCIFer (Allen et al., 2004)'
_computing_structure_refinement FULLPROF
_computing_structure_solution 'Coordinates taken for single crystal data'
_diffrn_ambient_temperature 298(2)
_diffrn_radiation_probe x-ray
_diffrn_radiation_type 'Cu K\a'
_diffrn_radiation_wavelength 1.5418
_diffrn_source 'X-ray tube'
_diffrn_source_target Cu
_exptl_absorpt_coefficient_mu 40.235
_exptl_absorpt_correction_type none
_exptl_crystal_density_diffrn 2.756
_exptl_crystal_F_000 700.0
_pd_calc_method 'Rietveld Refinement'
_pd_char_colour white
_pd_instr_location ' ?'
_pd_meas_2theta_range_inc 0.013690
_pd_meas_2theta_range_max 70.01200
_pd_meas_2theta_range_min 4.21900
_pd_meas_number_of_points 4808
_pd_proc_2theta_range_inc 0.013690
_pd_proc_2theta_range_max 69.837784
_pd_proc_2theta_range_min 4.044782
_pd_proc_ls_background_function
;
FullProf Background 6-coeficient polynomial function
;
_pd_proc_ls_peak_cutoff 0.00500
_pd_proc_ls_profile_function Cauchy(Lorentzian)
_pd_proc_ls_prof_R_factor 3.4903
_pd_proc_ls_prof_wR_expected 0.8010
_pd_proc_ls_prof_wR_factor 4.5438
_pd_proc_wavelength 1.540560
_pd_spec_mounting ' ?'
_refine_ls_extinction_method none
_refine_ls_goodness_of_fit_all 32.2
_refine_ls_hydrogen_treatment noref
_refine_ls_matrix_type full
_refine_ls_number_constraints 0
_refine_ls_number_parameters 30
_refine_ls_number_reflns 558
_refine_ls_number_restraints 0
_refine_ls_R_I_factor 2.6197
_cod_data_source_file cg2008254_si_003.cif
_cod_data_source_block La(HBDP)
_cod_depositor_comments
;
The following automatic conversions were performed:

'_symmetry_cell_setting' value 'Monoclinic' changed to 'monoclinic'
according to /home/saulius/struct/CIF-dictionaries/cif_core.dic
dictionary named 'cif_core.dic' version 2.4.1 from 2010-06-29.

Automatic conversion script
Id: cif_fix_values 1715 2011-07-08 13:25:40Z adriana 
;
_cod_original_sg_symbol_H-M 'C 2/c'
_cod_database_code 4501177
_pd_proc_ls_prof_cr_factor 7.9260
_pd_proc_ls_prof_cwr_factor 8.5536
_pd_proc_ls_prof_cwr_expected 1.5079
_pd_proc_ls_prof_chi2 32.1781
_pd_proc_ls_prof_echi2 32.1781

loop_
_symmetry_equiv_pos_as_xyz
x,y,z
-x,y,-z+1/2
-x,-y,-z
x,-y,z+1/2
x+1/2,y+1/2,z
-x+1/2,y+1/2,-z+1/2
-x+1/2,-y+1/2,-z
x+1/2,-y+1/2,z+1/2

loop_
_atom_site_label
_atom_site_fract_x
_atom_site_fract_y
_atom_site_fract_z
_atom_site_U_iso_or_equiv
_atom_site_occupancy
_atom_site_adp_type
_atom_site_type_symbol
La1 0.00000 0.23269(11) 0.25000 0.02367 1.00000 Uani La
P1 -0.1394(10) 0.3451(2) 0.4852(6) 0.02104 1.00000 Uani P
O1 0.2814(13) 0.3281(4) 0.1954(13) 0.02344 1.00000 Uani O
O2 0.3947(18) 0.1951(4) 0.4690(12) 0.02380 1.00000 Uani O
O3 -0.198(3) 0.1665(4) 0.3963(12) 0.02583 1.00000 Uani O
C2 0.163(3) 0.4571(12) 0.619(3) 0.030(5) 0.53300 Uani C
C3 -0.214(4) 0.4745(12) 0.379(3) 0.031(7) 0.53300 Uani C
C2A 0.171(3) 0.4548(13) 0.476(3) 0.018(6) 0.46700 Uani C
C3A -0.216(4) 0.4786(11) 0.529(4) 0.030(5) 0.46700 Uani C
C1 -0.0513(19) 0.4320(6) 0.4979(15) 0.021(3) 1.00000 Uani C
H2 0.2706 0.4292 0.6983 0.036 0.53300 Uiso H
H3 -0.3576 0.4576 0.2988 0.038 0.53300 Uiso H
H2A 0.2895 0.4247 0.4647 0.021 0.46700 Uiso H
H3A -0.3583 0.4643 0.5538 0.036 0.46700 Uiso H

loop_
_atom_site_aniso_label
_atom_site_aniso_U_11
_atom_site_aniso_U_22
_atom_site_aniso_U_33
_atom_site_aniso_U_12
_atom_site_aniso_U_13
_atom_site_aniso_U_23
_atom_site_aniso_type_symbol
La1 0.02316 0.02365 0.02418 0.00000 0.00700 0.00000 La
P1 0.02065 0.01851 0.02396 -0.00033 0.00619 -0.00032 P
O1 0.02106 0.02777 0.02150 -0.00500 0.00304 -0.00203 O
O2 0.02707 0.02386 0.02048 0.00397 0.00507 0.00405 O
O3 0.03109 0.01974 0.02664 -0.00695 0.00507 -0.00503 O
C2 0.01804 0.02674 0.04406 0.00896 0.00709 0.02318 C
C3 0.02206 0.03867 0.03585 0.00896 0.01317 -0.00503 C
C2A 0.01203 0.02674 0.01434 -0.00994 0.00405 0.00000 C
C3A 0.01804 0.02674 0.04406 0.00896 0.00709 0.02318 C
C1 0.01303 0.03167 0.02358 -0.00299 0.01116 -0.00300 C

loop_
_atom_type_symbol
_atom_type_scat_Cromer_Mann_a1
_atom_type_scat_Cromer_Mann_b1
_atom_type_scat_Cromer_Mann_a2
_atom_type_scat_Cromer_Mann_b2
_atom_type_scat_Cromer_Mann_a3
_atom_type_scat_Cromer_Mann_b3
_atom_type_scat_Cromer_Mann_a4
_atom_type_scat_Cromer_Mann_b4
_atom_type_scat_Cromer_Mann_c
_atom_type_scat_dispersion_real
_atom_type_scat_dispersion_imag
_atom_type_scat_source
la 20.57800 2.94817 19.59900 0.24448 11.37270 18.77260 3.28719 133.12399 2.14678 -1.71600 9.03600 International_Tables_for_Crystallography_Vol.C(1991)_Tables_6.1.1.4_and_6.1.1.5
p 6.43450 1.90670 4.17910 27.15700 1.78000 0.52600 1.49080 68.16450 1.11490 0.28300 0.43400 International_Tables_for_Crystallography_Vol.C(1991)_Tables_6.1.1.4_and_6.1.1.5
o 3.04850 13.27710 2.28680 5.70110 1.54630 0.32390 0.86700 32.90890 0.25080 0.04700 0.03200 International_Tables_for_Crystallography_Vol.C(1991)_Tables_6.1.1.4_and_6.1.1.5
h 0.49300 10.51090 0.32291 26.12570 0.14019 3.14236 0.04081 57.79970 0.00304 0.00000 0.00000 International_Tables_for_Crystallography_Vol.C(1991)_Tables_6.1.1.4_and_6.1.1.5
c 2.31000 20.84390 1.02000 10.20750 1.58860 0.56870 0.86500 51.65120 0.21560 0.01700 0.00900 International_Tables_for_Crystallography_Vol.C(1991)_Tables_6.1.1.4_and_6.1.1.5

loop_
_geom_angle_atom_site_label_1
_geom_angle_atom_site_label_2
_geom_angle_atom_site_label_3
_geom_angle
_geom_angle_site_symmetry_3
O1 La1 O2 84.7(5) .
O1 La1 O3 158.6(3) .
O2 La1 O3 84.3(7) .
O1 La1 O2 122.5(5) 2_555
O1 La1 O3 84.9(5) 2_555
O2 La1 O3 75.6(5) 2_555

loop_
_geom_bond_atom_site_label_1
_geom_bond_atom_site_label_2
_geom_bond_distance
_geom_bond_site_symmetry_2
La1 O1 2.621(9) .
La1 O1 2.621(9) 2_555
La1 O2 2.501(8) .
La1 O2 2.501(8) 2_555
La1 O2 2.669(9) 7_556
La1 O2 2.669(9) 8_454
La1 O3 2.322(14) .
La1 O3 2.322(14) 2_555
P1 O1 1.507(10) 2_555
P1 O2 1.535(11) 7_556
P1 O3 1.567(17) 7_456
P1 C1 1.813(13) .
O1 La1 2.621(9) .
O1 P1 1.507(10) 2_555
O2 La1 2.501(8) .
O2 La1 2.669(9) 7_556
O2 P1 1.535(11) 7_556
O3 La1 2.322(14) .
O3 P1 1.567(17) 7_456
C1 P1 1.813(13) .
